data_2229340
loop_
_publ_author_name
'Castillo, Oscar'
'Luque, Antonio'
'De la Pinta, Noelia'
'Rom\'an, Pascual'

_publ_section_title
;
 [Bis(2-pyridyl)amine-<i>N</i>,<i>N</i>'](nitrato-<i>O</i>,<i>O</i>')cobalt(II)
 nitrate. Corrigendum
;
_journal_coeditor_code BT9068
_journal_issue 3
_journal_name_full 'Acta Crystallographica Section E'
_journal_page_first e15
_journal_paper_doi 10.1107/S1600536810050798
_journal_volume 67
_journal_year 2011
_chemical_formula_iupac '[Co (C O3) (C10 H9 N3)2] N O3'
_chemical_formula_moiety 'C21 H18 Co N6 O3 +, N O3 -'
_chemical_formula_sum 'C21 H18 Co N7 O6'
_chemical_formula_weight 523.35
_chemical_name_systematic
;
[Bis(2-pyridyl)amine-\k^2^<i>N</i>,<i>N</i>'](carbonato-
\k^2^<i>O</i>,<i>O</i>')cobalt(III) nitrate
;
_space_group_IT_number 14
_symmetry_cell_setting monoclinic
_symmetry_space_group_name_Hall '-P 2yn'
_symmetry_space_group_name_H-M 'P 1 21/n 1'
_audit_creation_method 'WinGX routine CIF_UPDATE'
_cell_angle_alpha 90
_cell_angle_beta 104.94(3)
_cell_angle_gamma 90
_cell_formula_units_Z 4
_cell_length_a 17.191(3)
_cell_length_b 7.3080(10)
_cell_length_c 17.843(5)
_cell_measurement_reflns_used 14084
_cell_measurement_temperature 293(2)
_cell_measurement_theta_max 25.82
_cell_measurement_theta_min 2.45
_cell_volume 2165.9(8)
_computing_cell_refinement 'IPDS software (Stoe & Cie, 1998)'
_computing_data_collection 'IPDS Software (Stoe & Cie, 1998)'
_computing_data_reduction 'IPDS software (Stoe & Cie, 1998)'
_computing_molecular_graphics 'ORTEP-3 (Farrugia, 1997)'
_computing_publication_material 'WinGX (Farrugia, 1999)'
_computing_structure_refinement 'SHELXL93 (Sheldrick, 1993)'
_computing_structure_solution 'SIR92 (Altomare et al., 1993)'
_diffrn_ambient_temperature 293(2)
_diffrn_measured_fraction_theta_full .99
_diffrn_measured_fraction_theta_max .99
_diffrn_measurement_device 'image-plate area-detector'
_diffrn_measurement_device_type 'Stoe IPDS'
_diffrn_measurement_method 'area detection'
_diffrn_radiation_source 'x-ray tube'
_diffrn_radiation_type MoK\a
_diffrn_radiation_wavelength .71073
_diffrn_reflns_av_R_equivalents .0479
_diffrn_reflns_limit_h_max 20
_diffrn_reflns_limit_h_min -21
_diffrn_reflns_limit_k_max 8
_diffrn_reflns_limit_k_min -8
_diffrn_reflns_limit_l_max 21
_diffrn_reflns_limit_l_min -21
_diffrn_reflns_number 14084
_diffrn_reflns_theta_full 25.82
_diffrn_reflns_theta_max 25.82
_diffrn_reflns_theta_min 2.45
_exptl_absorpt_coefficient_mu .849
_exptl_absorpt_correction_T_max .934
_exptl_absorpt_correction_T_min .815
_exptl_absorpt_correction_type numerical
_exptl_absorpt_process_details '(Stoe & Cie, 1998)'
_exptl_crystal_colour red
_exptl_crystal_density_diffrn 1.605
_exptl_crystal_density_meas 1.620(10)
_exptl_crystal_density_method 'flotation in a mixture of carbon tetrachloride and bromoform'
_exptl_crystal_description Irregular
_exptl_crystal_F_000 1072
_exptl_crystal_size_max .42
_exptl_crystal_size_mid .20
_exptl_crystal_size_min .08
_refine_diff_density_max .372
_refine_diff_density_min -.306
_refine_ls_extinction_method none
_refine_ls_goodness_of_fit_ref 0.819
_refine_ls_hydrogen_treatment constr
_refine_ls_matrix_type full
_refine_ls_number_parameters 316
_refine_ls_number_reflns 4037
_refine_ls_number_restraints 0
_refine_ls_restrained_S_all 0.819
_refine_ls_R_factor_all 0.0617
_refine_ls_R_factor_gt 0.0311
_refine_ls_shift/su_max .000
_refine_ls_shift/su_mean .000
_refine_ls_structure_factor_coef Fsqd
_refine_ls_weighting_details 'calc w = 1/[\s^2^(Fo^2^)+(0.0477P)^2^] where P = (Fo^2^+2Fc^2^)/3'
_refine_ls_weighting_scheme calc
_refine_ls_wR_factor_gt 0.0669
_refine_ls_wR_factor_ref 0.0756
_reflns_number_gt 2598
_reflns_number_total 4037
_reflns_threshold_expression I>2\s(I)
_cod_data_source_file bt9068.cif
_cod_data_source_block I
_cod_original_sg_symbol_H-M 'P 21/n'
_cod_database_code 2229340
_cod_database_fobs_code 2229340

loop_
_symmetry_equiv_pos_as_xyz
x,y,z
1/2-x,1/2+y,1/2-z
-x,-y,-z
1/2+x,1/2-y,1/2+z

loop_
_atom_site_type_symbol
_atom_site_label
_atom_site_fract_x
_atom_site_fract_y
_atom_site_fract_z
_atom_site_U_iso_or_equiv
_atom_site_adp_type
_atom_site_calc_flag
_atom_site_refinement_flags
_atom_site_occupancy
_atom_site_disorder_assembly
_atom_site_disorder_group
Co Co1 0.208061(17) 0.99837(6) 0.017580(17) 0.02336(10) Uani d . 1 . .
O O1 0.23991(9) 1.2048(3) 0.08392(10) 0.0312(4) Uani d . 1 . .
O O2 0.12415(9) 1.1761(3) 0.00121(10) 0.0303(4) Uani d . 1 . .
O O3 0.14776(12) 1.4292(3) 0.07612(14) 0.0527(6) Uani d . 1 . .
C C1 0.16896(15) 1.2835(4) 0.05558(16) 0.0334(6) Uani d . 1 . .
N N11 0.16489(11) 0.8897(3) 0.09726(11) 0.0272(5) Uani d . 1 . .
N N17 0.04511(11) 0.8079(3) 0.00592(11) 0.0292(5) Uani d . 1 . .
H H17 -0.0038 0.7780 -0.0020 0.035 Uiso d . 1 . .
N N19 0.14971(11) 0.8210(3) -0.05761(11) 0.0264(5) Uani d . 1 . .
N N21 0.30490(11) 0.8520(3) 0.04848(11) 0.0263(5) Uani d . 1 . .
N N27 0.38277(11) 1.1071(3) 0.03429(12) 0.0296(5) Uani d . 1 . .
H H27 0.4362 1.1583 0.0483 0.050 Uiso d . 1 . .
N N29 0.25563(11) 1.1244(3) -0.05511(11) 0.0259(5) Uani d . 1 . .
C C12 0.20818(16) 0.8977(5) 0.17273(14) 0.0368(7) Uani d . 1 . .
H H12 0.2618 0.9338 0.1836 0.044 Uiso calc R 1 . .
C C13 0.17653(18) 0.8552(5) 0.23277(16) 0.0475(8) Uani d . 1 . .
H H13 0.2080 0.8596 0.2836 0.057 Uiso calc R 1 . .
C C14 0.09590(18) 0.8048(5) 0.21652(17) 0.0476(8) Uani d . 1 . .
H H14 0.0723 0.7798 0.2568 0.057 Uiso calc R 1 . .
C C15 0.05152(16) 0.7923(4) 0.14141(16) 0.0388(7) Uani d . 1 . .
H H15 -0.0025 0.7588 0.1299 0.047 Uiso calc R 1 . .
C C16 0.08865(14) 0.8307(4) 0.08200(14) 0.0286(6) Uani d . 1 . .
C C18 0.07418(14) 0.7711(4) -0.05744(14) 0.0270(6) Uani d . 1 . .
C C22 0.30150(15) 0.6729(4) 0.06686(15) 0.0310(6) Uani d . 1 . .
H H22 0.2517 0.6149 0.0551 0.037 Uiso calc R 1 . .
C C23 0.36824(16) 0.5742(4) 0.10194(15) 0.0360(7) Uani d . 1 . .
H H23 0.3643 0.4505 0.1126 0.043 Uiso calc R 1 . .
C C24 0.44253(16) 0.6626(4) 0.12152(16) 0.0371(7) Uani d . 1 . .
H H24 0.4885 0.6006 0.1486 0.045 Uiso calc R 1 . .
C C25 0.44716(15) 0.8400(4) 0.10075(15) 0.0368(7) Uani d . 1 . .
H H25 0.4966 0.8999 0.1128 0.044 Uiso calc R 1 . .
C C26 0.37755(14) 0.9325(4) 0.06117(14) 0.0257(6) Uani d . 1 . .
C C28 0.33230(13) 1.1815(4) -0.03170(14) 0.0262(6) Uani d . 1 . .
C C110 0.17778(16) 0.7693(4) -0.11929(15) 0.0337(7) Uani d . 1 . .
H H110 0.2309 0.7958 -0.1184 0.040 Uiso calc R 1 . .
C C111 0.13110(17) 0.6804(4) -0.18228(15) 0.0403(7) Uani d . 1 . .
H H111 0.1518 0.6489 -0.2238 0.048 Uiso calc R 1 . .
C C112 0.05219(18) 0.6379(5) -0.18306(16) 0.0459(8) Uani d . 1 . .
H H112 0.0189 0.5799 -0.2259 0.055 Uiso calc R 1 . .
C C113 0.02388(16) 0.6817(4) -0.12057(16) 0.0402(7) Uani d . 1 . .
H H113 -0.0286 0.6522 -0.1201 0.048 Uiso calc R 1 . .
C C210 0.21007(15) 1.1863(4) -0.12503(14) 0.0333(7) Uani d . 1 . .
H H210 0.1570 1.1467 -0.1422 0.040 Uiso calc R 1 . .
C C211 0.23921(17) 1.3034(5) -0.17036(15) 0.0408(7) Uani d . 1 . .
H H211 0.2082 1.3357 -0.2194 0.049 Uiso calc R 1 . .
C C212 0.31612(17) 1.3739(4) -0.14214(16) 0.0414(7) Uani d . 1 . .
H H212 0.3358 1.4613 -0.1705 0.050 Uiso calc R 1 . .
C C213 0.36287(15) 1.3141(4) -0.07247(15) 0.0343(6) Uani d . 1 . .
H H213 0.4143 1.3612 -0.0526 0.041 Uiso calc R 1 . .
O O4 0.53958(14) 0.2616(4) 0.07243(14) 0.0776(9) Uani d . 1 . .
O O5 0.55625(16) 0.2594(5) 0.19487(16) 0.0915(10) Uani d . 1 . .
O O6 0.63851(15) 0.1193(4) 0.14682(14) 0.0788(9) Uani d . 1 . .
N N1 0.57871(13) 0.2135(4) 0.13843(14) 0.0422(6) Uani d . 1 . .

loop_
_atom_site_aniso_label
_atom_site_aniso_U_11
_atom_site_aniso_U_22
_atom_site_aniso_U_33
_atom_site_aniso_U_12
_atom_site_aniso_U_13
_atom_site_aniso_U_23
Co1 0.01698(14) 0.0260(2) 0.02727(16) -0.00198(16) 0.00593(10) -0.00171(17)
O1 0.0240(9) 0.0335(13) 0.0360(9) -0.0073(8) 0.0077(7) -0.0083(8)
O2 0.0193(8) 0.0297(12) 0.0413(10) -0.0005(8) 0.0064(7) -0.0016(8)
O3 0.0444(12) 0.0309(15) 0.0910(17) -0.0032(9) 0.0320(12) -0.0187(11)
C1 0.0273(13) 0.029(2) 0.0489(16) -0.0061(12) 0.0189(12) -0.0044(13)
N11 0.0226(10) 0.0309(15) 0.0285(11) 0.0006(9) 0.0075(8) -0.0024(9)
N17 0.0180(10) 0.0356(15) 0.0348(12) -0.0048(9) 0.0081(8) -0.0040(10)
N19 0.0238(10) 0.0274(14) 0.0286(11) -0.0016(9) 0.0077(8) -0.0023(9)
N21 0.0221(10) 0.0276(15) 0.0292(11) -0.0014(9) 0.0067(8) -0.0001(9)
N27 0.0196(10) 0.0305(16) 0.0362(12) -0.0046(9) 0.0027(9) 0.0032(10)
N29 0.0212(10) 0.0255(15) 0.0309(11) 0.0012(9) 0.0066(9) -0.0011(9)
C12 0.0308(14) 0.047(2) 0.0304(14) -0.0005(13) 0.0048(11) -0.0027(13)
C13 0.0497(17) 0.065(3) 0.0288(15) -0.0016(16) 0.0109(13) 0.0004(14)
C14 0.0548(18) 0.058(2) 0.0374(16) -0.0080(16) 0.0255(14) 0.0009(15)
C15 0.0331(14) 0.044(2) 0.0448(17) -0.0084(13) 0.0192(12) -0.0034(14)
C16 0.0264(13) 0.0239(17) 0.0367(14) 0.0003(11) 0.0105(11) -0.0014(11)
C18 0.0238(12) 0.0241(17) 0.0318(13) -0.0012(11) 0.0051(10) 0.0020(11)
C22 0.0272(13) 0.0292(19) 0.0374(14) -0.0049(12) 0.0101(11) 0.0010(12)
C23 0.0407(16) 0.0305(18) 0.0394(15) 0.0032(12) 0.0151(12) 0.0037(12)
C24 0.0307(14) 0.038(2) 0.0410(15) 0.0100(12) 0.0066(12) 0.0093(13)
C25 0.0229(13) 0.040(2) 0.0444(16) 0.0006(12) 0.0032(11) 0.0031(13)
C26 0.0237(12) 0.0258(17) 0.0279(13) -0.0012(10) 0.0073(10) -0.0027(11)
C28 0.0211(12) 0.0284(18) 0.0303(13) -0.0006(11) 0.0087(10) -0.0023(11)
C110 0.0336(14) 0.0332(19) 0.0375(15) 0.0004(12) 0.0152(11) -0.0026(12)
C111 0.0507(17) 0.037(2) 0.0344(15) -0.0013(14) 0.0130(13) -0.0035(13)
C112 0.0496(18) 0.046(2) 0.0364(16) -0.0112(15) 0.0008(13) -0.0112(14)
C113 0.0315(14) 0.045(2) 0.0413(16) -0.0094(13) 0.0043(12) -0.0042(14)
C210 0.0259(13) 0.038(2) 0.0326(14) 0.0016(12) 0.0014(11) -0.0021(12)
C211 0.0472(17) 0.043(2) 0.0305(14) 0.0032(14) 0.0067(12) 0.0060(13)
C212 0.0491(17) 0.038(2) 0.0411(16) -0.0024(14) 0.0188(13) 0.0104(14)
C213 0.0302(14) 0.0324(19) 0.0426(15) -0.0052(12) 0.0138(12) -0.0004(13)
O4 0.0512(14) 0.106(3) 0.0602(15) -0.0266(14) -0.0127(12) 0.0321(15)
O5 0.0806(18) 0.131(3) 0.0775(18) 0.0419(18) 0.0468(16) 0.0180(18)
O6 0.0589(15) 0.101(2) 0.0700(16) 0.0344(15) 0.0055(13) -0.0195(15)
N1 0.0273(12) 0.0479(19) 0.0486(15) -0.0107(12) 0.0046(11) 0.0006(13)

loop_
_atom_type_symbol
_atom_type_description
_atom_type_scat_dispersion_real
_atom_type_scat_dispersion_imag
_atom_type_scat_source
C C .0033 .0016 'International Tables Vol C Tables 4.2.6.8 and 6.1.1.4'
H H 0 0 'International Tables Vol C Tables 4.2.6.8 and 6.1.1.4'
N N .0061 .0033 'International Tables Vol C Tables 4.2.6.8 and 6.1.1.4'
O O .0106 .006 'International Tables Vol C Tables 4.2.6.8 and 6.1.1.4'
Co Co .3494 .9721 'International Tables Vol C Tables 4.2.6.8 and 6.1.1.4'

loop_
_geom_angle_atom_site_label_1
_geom_angle_atom_site_label_2
_geom_angle_atom_site_label_3
_geom_angle_site_symmetry_1
_geom_angle_site_symmetry_3
_geom_angle
_geom_angle_publ_flag
O2 Co1 O1 . . 68.99(8) ?
O2 Co1 N11 . . 88.49(8) ?
O1 Co1 N11 . . 88.37(8) ?
O2 Co1 N21 . . 168.88(8) ?
O1 Co1 N21 . . 99.89(8) ?
N11 Co1 N21 . . 91.64(9) ?
O2 Co1 N29 . . 90.39(8) ?
O1 Co1 N29 . . 86.35(8) ?
N11 Co1 N29 . . 174.65(9) ?
N21 Co1 N29 . . 88.44(9) ?
O2 Co1 N19 . . 96.48(8) ?
O1 Co1 N19 . . 165.44(8) ?
N11 Co1 N19 . . 90.35(9) ?
N21 Co1 N19 . . 94.64(9) ?
N29 Co1 N19 . . 94.97(9) ?
O2 Co1 C1 . . 34.55(8) ?
O1 Co1 C1 . . 34.45(8) ?
N11 Co1 C1 . . 87.67(9) ?
N21 Co1 C1 . . 134.34(9) ?
N29 Co1 C1 . . 88.45(9) ?
N19 Co1 C1 . . 131.01(9) ?
C1 O1 Co1 . . 91.03(15) ?
C1 O2 Co1 . . 91.00(15) ?
O3 C1 O1 . . 125.8(3) ?
O3 C1 O2 . . 125.2(3) ?
O1 C1 O2 . . 109.0(2) ?
O3 C1 Co1 . . 178.6(2) ?
O1 C1 Co1 . . 54.52(13) ?
O2 C1 Co1 . . 54.46(13) ?
C16 N11 C12 . . 118.1(2) ?
C16 N11 Co1 . . 121.55(17) ?
C12 N11 Co1 . . 119.59(17) ?
C18 N17 C16 . . 127.72(19) ?
C18 N17 H17 . . 111.6 ?
C16 N17 H17 . . 117.4 ?
C18 N19 C110 . . 117.9(2) ?
C18 N19 Co1 . . 120.23(17) ?
C110 N19 Co1 . . 120.91(17) ?
C26 N21 C22 . . 118.5(2) ?
C26 N21 Co1 . . 119.95(18) ?
C22 N21 Co1 . . 121.02(16) ?
C26 N27 C28 . . 125.4(2) ?
C26 N27 H27 . . 114.4 ?
C28 N27 H27 . . 114.6 ?
C28 N29 C210 . . 117.8(2) ?
C28 N29 Co1 . . 119.33(16) ?
C210 N29 Co1 . . 121.81(16) ?
C13 C12 N11 . . 122.9(3) ?
C13 C12 H12 . . 118.6 ?
N11 C12 H12 . . 118.6 ?
C12 C13 C14 . . 118.5(3) ?
C12 C13 H13 . . 120.8 ?
C14 C13 H13 . . 120.8 ?
C15 C14 C13 . . 119.9(3) ?
C15 C14 H14 . . 120.1 ?
C13 C14 H14 . . 120.1 ?
C14 C15 C16 . . 118.8(2) ?
C14 C15 H15 . . 120.6 ?
C16 C15 H15 . . 120.6 ?
N11 C16 N17 . . 119.5(2) ?
N11 C16 C15 . . 121.6(2) ?
N17 C16 C15 . . 118.9(2) ?
N19 C18 N17 . . 120.2(2) ?
N19 C18 C113 . . 121.5(2) ?
N17 C18 C113 . . 118.4(2) ?
N21 C22 C23 . . 122.6(2) ?
N21 C22 H22 . . 118.7 ?
C23 C22 H22 . . 118.7 ?
C22 C23 C24 . . 118.6(3) ?
C22 C23 H23 . . 120.7 ?
C24 C23 H23 . . 120.7 ?
C25 C24 C23 . . 119.3(3) ?
C25 C24 H24 . . 120.4 ?
C23 C24 H24 . . 120.4 ?
C24 C25 C26 . . 119.8(3) ?
C24 C25 H25 . . 120.1 ?
C26 C25 H25 . . 120.1 ?
N21 C26 N27 . . 119.2(2) ?
N21 C26 C25 . . 120.7(3) ?
N27 C26 C25 . . 120.1(2) ?
N29 C28 N27 . . 119.6(2) ?
N29 C28 C213 . . 121.7(2) ?
N27 C28 C213 . . 118.7(2) ?
C111 C110 N19 . . 122.7(2) ?
C111 C110 H110 . . 118.6 ?
N19 C110 H110 . . 118.6 ?
C110 C111 C112 . . 118.7(3) ?
C110 C111 H111 . . 120.6 ?
C112 C111 H111 . . 120.6 ?
C113 C112 C111 . . 119.5(3) ?
C113 C112 H112 . . 120.2 ?
C111 C112 H112 . . 120.2 ?
C112 C113 C18 . . 119.5(2) ?
C112 C113 H113 . . 120.2 ?
C18 C113 H113 . . 120.2 ?
C211 C210 N29 . . 122.6(2) ?
C211 C210 H210 . . 118.7 ?
N29 C210 H210 . . 118.7 ?
C210 C211 C212 . . 118.7(3) ?
C210 C211 H211 . . 120.6 ?
C212 C211 H211 . . 120.6 ?
C213 C212 C211 . . 119.6(3) ?
C213 C212 H212 . . 120.2 ?
C211 C212 H212 . . 120.2 ?
C212 C213 C28 . . 119.0(2) ?
C212 C213 H213 . . 120.5 ?
C28 C213 H213 . . 120.5 ?
O6 N1 O5 . . 119.6(3) ?
O6 N1 O4 . . 120.7(3) ?
O5 N1 O4 . . 119.7(3) ?

loop_
_geom_bond_atom_site_label_1
_geom_bond_atom_site_label_2
_geom_bond_site_symmetry_2
_geom_bond_distance
_geom_bond_publ_flag
Co1 O2 . 1.9067(18) ?
Co1 O1 . 1.9083(18) ?
Co1 N11 . 1.935(2) ?
Co1 N21 . 1.935(2) ?
Co1 N29 . 1.936(2) ?
Co1 N19 . 1.947(2) ?
Co1 C1 . 2.343(3) ?
O1 C1 . 1.325(3) ?
O2 C1 . 1.329(3) ?
O3 C1 . 1.212(3) ?
N11 C16 . 1.340(3) ?
N11 C12 . 1.362(3) ?
N17 C18 . 1.375(3) ?
N17 C16 . 1.381(3) ?
N17 H17 . 0.8447 ?
N19 C18 . 1.350(3) ?
N19 C110 . 1.364(3) ?
N21 C26 . 1.346(3) ?
N21 C22 . 1.355(4) ?
N27 C26 . 1.374(3) ?
N27 C28 . 1.381(3) ?
N27 H27 . 0.9632 ?
N29 C28 . 1.342(3) ?
N29 C210 . 1.368(3) ?
C12 C13 . 1.357(4) ?
C12 H12 . 0.9300 ?
C13 C14 . 1.390(4) ?
C13 H13 . 0.9300 ?
C14 C15 . 1.364(4) ?
C14 H14 . 0.9300 ?
C15 C16 . 1.400(4) ?
C15 H15 . 0.9300 ?
C18 C113 . 1.393(4) ?
C22 C23 . 1.363(4) ?
C22 H22 . 0.9300 ?
C23 C24 . 1.393(4) ?
C23 H23 . 0.9300 ?
C24 C25 . 1.356(4) ?
C24 H24 . 0.9300 ?
C25 C26 . 1.397(4) ?
C25 H25 . 0.9300 ?
C28 C213 . 1.394(4) ?
C110 C111 . 1.365(4) ?
C110 H110 . 0.9300 ?
C111 C112 . 1.388(4) ?
C111 H111 . 0.9300 ?
C112 C113 . 1.365(4) ?
C112 H112 . 0.9300 ?
C113 H113 . 0.9300 ?
C210 C211 . 1.359(4) ?
C210 H210 . 0.9300 ?
C211 C212 . 1.387(4) ?
C211 H211 . 0.9300 ?
C212 C213 . 1.366(4) ?
C212 H212 . 0.9300 ?
C213 H213 . 0.9300 ?
O4 N1 . 1.247(3) ?
O5 N1 . 1.215(3) ?
O6 N1 . 1.214(3) ?
